data_7206826
loop_
_publ_author_name
'Cui, Peipei'
'Dou, Jianmin'
'Sun, Di'
'Dai, Fangna'
'Wang, Suna'
'Sun, Daofeng'
'Wu, Qingyin'

_publ_section_title
;
 Reaction vessel- and concentration-induced supramolecular isomerism in
 layered lanthanide-organic frameworks
;
_journal_issue 23
_journal_name_full CrystEngComm
_journal_page_first 6968
_journal_paper_doi 10.1039/c1ce05839h
_journal_volume 13
_journal_year 2011
_chemical_formula_sum 'C78 H84 La2 O17 S6'
_chemical_formula_weight 1763.63
_chemical_name_systematic
;
?
;
_space_group_IT_number 2
_symmetry_cell_setting triclinic
_symmetry_space_group_name_Hall '-P 1'
_symmetry_space_group_name_H-M 'P -1'
_atom_sites_solution_hydrogens geom
_atom_sites_solution_primary direct
_atom_sites_solution_secondary difmap
_audit_creation_method SHELXL-97
_cell_angle_alpha 113.8630(10)
_cell_angle_beta 96.3080(10)
_cell_angle_gamma 92.6770(10)
_cell_formula_units_Z 1
_cell_length_a 9.8233(5)
_cell_length_b 13.2039(7)
_cell_length_c 15.9391(8)
_cell_measurement_reflns_used 3688
_cell_measurement_temperature 298(2)
_cell_measurement_theta_max 52.168
_cell_measurement_theta_min 5.121
_cell_volume 1869.74(17)
_computing_cell_refinement 'Bruker SMART'
_computing_data_collection 'Bruker SMART (Bruker, 2001)'
_computing_data_reduction 'Bruker SAINT+ (Bruker, 2001)'
_computing_molecular_graphics 'Bruker SHELXTL (Bruker, 2001)'
_computing_publication_material 'Bruker SHELXTL'
_computing_structure_refinement 'SHELXL-97 (Sheldrick, 2008)'
_computing_structure_solution 'SHELXS-97 (Sheldrick, 2008)'
_diffrn_ambient_temperature 298(2)
_diffrn_measured_fraction_theta_full 0.986
_diffrn_measured_fraction_theta_max 0.986
_diffrn_measurement_device_type 'Bruker SMART APEXII'
_diffrn_measurement_method 'phi and omega scans'
_diffrn_radiation_monochromator graphite
_diffrn_radiation_source 'fine-focus sealed tube'
_diffrn_radiation_type MoK\a
_diffrn_radiation_wavelength 0.71073
_diffrn_reflns_av_R_equivalents 0.0216
_diffrn_reflns_av_sigmaI/netI 0.0491
_diffrn_reflns_limit_h_max 10
_diffrn_reflns_limit_h_min -11
_diffrn_reflns_limit_k_max 14
_diffrn_reflns_limit_k_min -15
_diffrn_reflns_limit_l_max 18
_diffrn_reflns_limit_l_min -14
_diffrn_reflns_number 9305
_diffrn_reflns_theta_full 25.00
_diffrn_reflns_theta_max 25.00
_diffrn_reflns_theta_min 1.69
_exptl_absorpt_coefficient_mu 1.363
_exptl_absorpt_correction_T_max 0.8987
_exptl_absorpt_correction_T_min 0.8757
_exptl_absorpt_correction_type multi-scan
_exptl_absorpt_process_details sadabs
_exptl_crystal_colour colorless
_exptl_crystal_density_diffrn 1.566
_exptl_crystal_density_method 'not measured'
_exptl_crystal_description block
_exptl_crystal_F_000 898
_exptl_crystal_size_max 0.10
_exptl_crystal_size_mid 0.08
_exptl_crystal_size_min 0.08
_refine_diff_density_max 0.556
_refine_diff_density_min -0.473
_refine_diff_density_rms 0.080
_refine_ls_extinction_method none
_refine_ls_goodness_of_fit_ref 0.941
_refine_ls_hydrogen_treatment constr
_refine_ls_matrix_type full
_refine_ls_number_parameters 475
_refine_ls_number_reflns 6479
_refine_ls_number_restraints 0
_refine_ls_restrained_S_all 0.941
_refine_ls_R_factor_all 0.0438
_refine_ls_R_factor_gt 0.0323
_refine_ls_shift/su_max 0.001
_refine_ls_shift/su_mean 0.000
_refine_ls_structure_factor_coef Fsqd
_refine_ls_weighting_details 'calc w=1/[\s^2^(Fo^2^)+(0.0505P)^2^+0.2485P] where P=(Fo^2^+2Fc^2^)/3'
_refine_ls_weighting_scheme calc
_refine_ls_wR_factor_gt 0.0761
_refine_ls_wR_factor_ref 0.0830
_reflns_number_gt 5493
_reflns_number_total 6479
_reflns_threshold_expression >2sigma(I)
_cod_data_source_file c1ce05839h.txt
_cod_data_source_block p2
_cod_original_sg_symbol_H-M P-1
_cod_database_code 7206826

loop_
_symmetry_equiv_pos_as_xyz
'x, y, z'
'-x, -y, -z'

loop_
_atom_site_label
_atom_site_type_symbol
_atom_site_fract_x
_atom_site_fract_y
_atom_site_fract_z
_atom_site_U_iso_or_equiv
_atom_site_adp_type
_atom_site_occupancy
_atom_site_symmetry_multiplicity
_atom_site_calc_flag
_atom_site_refinement_flags
La La 0.22666(2) 0.500512(17) 0.495510(14) 0.02501(8) Uani 1 1 d .
S1 S 0.14038(11) 0.30484(10) 0.16473(7) 0.0454(3) Uani 1 1 d .
S2 S 0.71623(11) 0.63588(11) 0.26486(7) 0.0471(3) Uani 1 1 d .
S3 S 0.31309(10) 0.88008(8) 0.58521(7) 0.0405(3) Uani 1 1 d .
O1 O 0.0874(3) 0.3586(2) 0.34823(17) 0.0362(6) Uani 1 1 d .
O2 O -0.1328(3) 0.3824(2) 0.3651(2) 0.0470(8) Uani 1 1 d .
O3 O 0.8388(3) 0.6312(2) 0.43235(19) 0.0436(7) Uani 1 1 d .
O4 O 1.0584(3) 0.6037(2) 0.4471(2) 0.0600(9) Uani 1 1 d .
O5 O 0.3915(3) 0.6675(2) 0.53676(19) 0.0400(7) Uani 1 1 d .
O6 O 0.6070(3) 0.6343(2) 0.55914(19) 0.0420(7) Uani 1 1 d .
O7 O 0.3148(3) 0.5140(3) 0.34616(19) 0.0499(8) Uani 1 1 d .
H7B H 0.2473 0.4981 0.3032 0.060 Uiso 1 1 d R
H7A H 0.3510 0.5797 0.3609 0.060 Uiso 1 1 d R
O8 O 0.4002(3) 0.5329(3) 0.6460(2) 0.0510(8) Uani 1 1 d .
H8D H 0.3683 0.4959 0.6737 0.061 Uiso 1 1 d R
H8E H 0.4091 0.6015 0.6828 0.061 Uiso 1 1 d R
C1 C -0.0397(4) 0.3357(3) 0.3207(2) 0.0301(8) Uani 1 1 d .
C2 C -0.0871(4) 0.2439(3) 0.2258(3) 0.0305(8) Uani 1 1 d .
C3 C -0.2079(4) 0.1788(3) 0.2143(3) 0.0401(10) Uani 1 1 d .
H3 H -0.2569 0.1940 0.2641 0.048 Uiso 1 1 calc R
C4 C -0.2575(5) 0.0918(4) 0.1306(3) 0.0515(12) Uani 1 1 d .
H4 H -0.3376 0.0473 0.1242 0.062 Uiso 1 1 calc R
C5 C -0.1859(5) 0.0719(4) 0.0561(3) 0.0563(13) Uani 1 1 d .
H5 H -0.2191 0.0141 -0.0009 0.068 Uiso 1 1 calc R
C6 C -0.0673(4) 0.1361(4) 0.0654(3) 0.0465(11) Uani 1 1 d .
H6 H -0.0213 0.1217 0.0144 0.056 Uiso 1 1 calc R
C7 C -0.0142(4) 0.2227(3) 0.1500(3) 0.0335(9) Uani 1 1 d .
C8 C 0.1692(4) 0.2890(4) 0.0494(3) 0.0452(11) Uani 1 1 d .
H8A H 0.1838 0.2129 0.0111 0.054 Uiso 1 1 calc R
H8B H 0.0921 0.3107 0.0191 0.054 Uiso 1 1 calc R
C9 C 0.2979(4) 0.3671(4) 0.0682(3) 0.0398(10) Uani 1 1 d .
C10 C 0.2854(4) 0.4806(4) 0.0931(3) 0.0413(10) Uani 1 1 d .
C11 C 0.1461(5) 0.5233(5) 0.0951(4) 0.0670(15) Uani 1 1 d .
H11A H 0.1359 0.5618 0.0553 0.100 Uiso 1 1 calc R
H11B H 0.1374 0.5735 0.1573 0.100 Uiso 1 1 calc R
H11C H 0.0759 0.4619 0.0740 0.100 Uiso 1 1 calc R
C12 C 0.4063(4) 0.5547(3) 0.1170(3) 0.0399(10) Uani 1 1 d .
C13 C 0.3974(5) 0.6787(4) 0.1467(4) 0.0601(13) Uani 1 1 d .
H13A H 0.3041 0.6949 0.1540 0.090 Uiso 1 1 calc R
H13B H 0.4266 0.7003 0.1002 0.090 Uiso 1 1 calc R
H13C H 0.4559 0.7192 0.2045 0.090 Uiso 1 1 calc R
C14 C 0.5346(4) 0.5139(3) 0.1151(3) 0.0383(9) Uani 1 1 d .
C15 C 0.6621(5) 0.5937(4) 0.1412(3) 0.0468(11) Uani 1 1 d .
H15A H 0.6424 0.6580 0.1287 0.056 Uiso 1 1 calc R
H15B H 0.7339 0.5579 0.1060 0.056 Uiso 1 1 calc R
C16 C 0.5463(4) 0.4005(4) 0.0924(3) 0.0437(10) Uani 1 1 d .
C17 C 0.6883(5) 0.3598(5) 0.0961(4) 0.0678(15) Uani 1 1 d .
H17A H 0.7575 0.4217 0.1164 0.102 Uiso 1 1 calc R
H17B H 0.7004 0.3067 0.0356 0.102 Uiso 1 1 calc R
H17C H 0.6966 0.3251 0.1388 0.102 Uiso 1 1 calc R
C18 C 0.4276(5) 0.3271(4) 0.0692(3) 0.0467(11) Uani 1 1 d .
C19 C 0.4380(6) 0.2048(4) 0.0469(5) 0.0807(18) Uani 1 1 d .
H19A H 0.5301 0.1947 0.0671 0.121 Uiso 1 1 calc R
H19B H 0.4158 0.1621 -0.0187 0.121 Uiso 1 1 calc R
H19C H 0.3748 0.1804 0.0783 0.121 Uiso 1 1 calc R
C20 C 0.8869(4) 0.6980(3) 0.2819(3) 0.0372(9) Uani 1 1 d .
C21 C 0.9225(5) 0.7522(4) 0.2274(3) 0.0495(11) Uani 1 1 d .
H21 H 0.8566 0.7539 0.1816 0.059 Uiso 1 1 calc R
C22 C 1.0529(5) 0.8032(4) 0.2399(4) 0.0586(13) Uani 1 1 d .
H22 H 1.0749 0.8389 0.2027 0.070 Uiso 1 1 calc R
C23 C 1.1508(5) 0.8011(4) 0.3078(4) 0.0598(14) Uani 1 1 d .
H23 H 1.2390 0.8363 0.3174 0.072 Uiso 1 1 calc R
C24 C 1.1171(4) 0.7464(4) 0.3614(3) 0.0502(12) Uani 1 1 d .
H24 H 1.1844 0.7441 0.4062 0.060 Uiso 1 1 calc R
C25 C 0.9857(4) 0.6946(3) 0.3507(3) 0.0354(9) Uani 1 1 d .
C26 C 0.9588(4) 0.6391(3) 0.4139(3) 0.0392(10) Uani 1 1 d .
C27 C 0.5124(4) 0.6969(3) 0.5768(3) 0.0289(8) Uani 1 1 d .
C28 C 0.5458(4) 0.8125(3) 0.6523(2) 0.0288(8) Uani 1 1 d .
C29 C 0.6663(4) 0.8311(3) 0.7137(3) 0.0353(9) Uani 1 1 d .
H29 H 0.7220 0.7736 0.7052 0.042 Uiso 1 1 calc R
C30 C 0.7048(4) 0.9336(4) 0.7873(3) 0.0444(11) Uani 1 1 d .
H30 H 0.7856 0.9447 0.8275 0.053 Uiso 1 1 calc R
C31 C 0.6229(5) 1.0186(4) 0.8003(3) 0.0481(11) Uani 1 1 d .
H31 H 0.6477 1.0872 0.8501 0.058 Uiso 1 1 calc R
C32 C 0.5041(4) 1.0028(3) 0.7399(3) 0.0414(10) Uani 1 1 d .
H32 H 0.4502 1.0615 0.7491 0.050 Uiso 1 1 calc R
C33 C 0.4631(4) 0.9008(3) 0.6654(3) 0.0306(8) Uani 1 1 d .
C34 C 0.2392(4) 1.0132(3) 0.6305(3) 0.0414(10) Uani 1 1 d .
H34A H 0.2119 1.0279 0.6907 0.050 Uiso 1 1 calc R
H34B H 0.3061 1.0733 0.6370 0.050 Uiso 1 1 calc R
C35 C 0.1147(4) 1.0042(3) 0.5614(3) 0.0372(9) Uani 1 1 d .
C36 C 0.1285(4) 1.0472(3) 0.4955(3) 0.0369(9) Uani 1 1 d .
C37 C 0.2679(4) 1.0941(4) 0.4871(3) 0.0528(12) Uani 1 1 d .
H37A H 0.2746 1.0755 0.4231 0.079 Uiso 1 1 calc R
H37B H 0.3393 1.0629 0.5123 0.079 Uiso 1 1 calc R
H37C H 0.2779 1.1736 0.5208 0.079 Uiso 1 1 calc R
C38 C -0.0116(4) 0.9557(3) 0.5658(3) 0.0371(9) Uani 1 1 d .
C39 C -0.0250(5) 0.9038(4) 0.6325(3) 0.0539(12) Uani 1 1 d .
H39A H -0.0871 0.8370 0.6033 0.081 Uiso 1 1 calc R
H39B H -0.0602 0.9550 0.6859 0.081 Uiso 1 1 calc R
H39C H 0.0636 0.8861 0.6513 0.081 Uiso 1 1 calc R
O01 O 0.4437(11) 0.7255(9) 0.3730(7) 0.116(3) Uani 0.50 1 d P

loop_
_atom_site_aniso_label
_atom_site_aniso_U_11
_atom_site_aniso_U_22
_atom_site_aniso_U_33
_atom_site_aniso_U_23
_atom_site_aniso_U_13
_atom_site_aniso_U_12
La 0.01910(11) 0.02746(12) 0.02491(12) 0.00698(9) 0.00291(8) 0.00484(8)
S1 0.0370(6) 0.0630(7) 0.0285(5) 0.0126(5) 0.0042(4) -0.0094(5)
S2 0.0337(6) 0.0745(8) 0.0384(6) 0.0314(6) -0.0011(5) -0.0054(5)
S3 0.0360(6) 0.0337(5) 0.0423(6) 0.0077(5) -0.0051(4) 0.0138(4)
O1 0.0332(15) 0.0387(15) 0.0272(14) 0.0058(12) -0.0011(11) -0.0008(12)
O2 0.0387(17) 0.0447(17) 0.0463(18) 0.0033(14) 0.0202(13) 0.0086(13)
O3 0.0448(18) 0.0515(18) 0.0401(17) 0.0249(14) 0.0053(13) 0.0027(14)
O4 0.059(2) 0.0441(18) 0.065(2) 0.0175(16) -0.0241(17) 0.0132(15)
O5 0.0309(15) 0.0277(14) 0.0510(18) 0.0083(13) -0.0041(13) 0.0008(11)
O6 0.0325(15) 0.0354(15) 0.0485(18) 0.0058(13) 0.0077(12) 0.0142(12)
O7 0.0481(18) 0.0552(19) 0.0399(17) 0.0155(15) 0.0002(13) -0.0049(14)
O8 0.0390(17) 0.065(2) 0.0516(19) 0.0283(16) 0.0014(14) -0.0014(15)
C1 0.033(2) 0.029(2) 0.028(2) 0.0110(16) 0.0048(16) 0.0060(16)
C2 0.029(2) 0.030(2) 0.030(2) 0.0105(17) 0.0030(16) 0.0033(16)
C3 0.037(2) 0.040(2) 0.041(2) 0.016(2) 0.0051(18) -0.0003(18)
C4 0.050(3) 0.044(3) 0.050(3) 0.014(2) -0.002(2) -0.018(2)
C5 0.070(3) 0.043(3) 0.038(3) 0.001(2) -0.002(2) -0.014(2)
C6 0.047(3) 0.045(3) 0.032(2) 0.000(2) 0.0070(19) -0.002(2)
C7 0.027(2) 0.036(2) 0.034(2) 0.0113(18) 0.0043(16) 0.0053(16)
C8 0.046(3) 0.050(3) 0.032(2) 0.010(2) 0.0045(19) 0.000(2)
C9 0.042(2) 0.050(3) 0.024(2) 0.0119(19) 0.0065(17) 0.0004(19)
C10 0.039(2) 0.052(3) 0.028(2) 0.013(2) -0.0004(17) 0.005(2)
C11 0.041(3) 0.071(4) 0.088(4) 0.034(3) -0.002(3) 0.008(2)
C12 0.044(2) 0.044(2) 0.032(2) 0.0174(19) 0.0011(18) 0.0063(19)
C13 0.054(3) 0.058(3) 0.067(3) 0.025(3) 0.005(2) 0.013(2)
C14 0.041(2) 0.047(2) 0.027(2) 0.0156(19) 0.0028(17) 0.0045(19)
C15 0.047(3) 0.059(3) 0.039(2) 0.028(2) 0.000(2) -0.001(2)
C16 0.042(2) 0.053(3) 0.040(2) 0.022(2) 0.0080(19) 0.006(2)
C17 0.043(3) 0.075(4) 0.093(4) 0.040(3) 0.015(3) 0.018(3)
C18 0.051(3) 0.046(3) 0.046(3) 0.019(2) 0.016(2) 0.008(2)
C19 0.063(4) 0.051(3) 0.127(5) 0.032(3) 0.026(3) 0.008(3)
C20 0.038(2) 0.040(2) 0.035(2) 0.0143(19) 0.0107(17) 0.0084(18)
C21 0.050(3) 0.051(3) 0.052(3) 0.025(2) 0.011(2) 0.006(2)
C22 0.065(3) 0.051(3) 0.062(3) 0.022(3) 0.024(3) -0.003(2)
C23 0.043(3) 0.056(3) 0.065(3) 0.011(3) 0.013(2) -0.018(2)
C24 0.037(2) 0.047(3) 0.050(3) 0.005(2) 0.002(2) 0.004(2)
C25 0.030(2) 0.034(2) 0.035(2) 0.0075(18) 0.0056(17) 0.0063(17)
C26 0.043(3) 0.029(2) 0.034(2) 0.0036(18) -0.0046(18) 0.0083(18)
C27 0.025(2) 0.031(2) 0.033(2) 0.0162(17) 0.0052(16) 0.0016(16)
C28 0.0273(19) 0.0278(19) 0.033(2) 0.0133(17) 0.0063(15) 0.0035(15)
C29 0.033(2) 0.037(2) 0.034(2) 0.0133(18) 0.0018(17) 0.0095(17)
C30 0.039(2) 0.047(3) 0.037(2) 0.010(2) -0.0076(18) 0.0056(19)
C31 0.052(3) 0.035(2) 0.040(3) 0.001(2) -0.005(2) 0.000(2)
C32 0.042(2) 0.031(2) 0.045(3) 0.0090(19) 0.0041(19) 0.0112(18)
C33 0.0241(19) 0.032(2) 0.036(2) 0.0157(18) 0.0022(15) 0.0020(15)
C34 0.042(2) 0.038(2) 0.044(2) 0.015(2) 0.0037(19) 0.0207(19)
C35 0.037(2) 0.032(2) 0.046(2) 0.0185(19) 0.0069(18) 0.0160(17)
C36 0.036(2) 0.031(2) 0.046(2) 0.0161(19) 0.0111(18) 0.0123(17)
C37 0.042(3) 0.058(3) 0.068(3) 0.035(3) 0.011(2) 0.005(2)
C38 0.040(2) 0.035(2) 0.043(2) 0.0214(19) 0.0088(18) 0.0143(18)
C39 0.053(3) 0.064(3) 0.060(3) 0.040(3) 0.012(2) 0.016(2)
O01 0.108(8) 0.136(9) 0.111(8) 0.065(7) 0.001(6) -0.009(6)

loop_
_atom_type_symbol
_atom_type_description
_atom_type_scat_dispersion_real
_atom_type_scat_dispersion_imag
_atom_type_scat_source
C C 0.0033 0.0016 'International Tables Vol C Tables 4.2.6.8 and 6.1.1.4'
H H 0.0000 0.0000 'International Tables Vol C Tables 4.2.6.8 and 6.1.1.4'
La La -0.2871 2.4523 'International Tables Vol C Tables 4.2.6.8 and 6.1.1.4'
O O 0.0106 0.0060 'International Tables Vol C Tables 4.2.6.8 and 6.1.1.4'
S S 0.1246 0.1234 'International Tables Vol C Tables 4.2.6.8 and 6.1.1.4'

loop_
_geom_angle_atom_site_label_1
_geom_angle_atom_site_label_2
_geom_angle_atom_site_label_3
_geom_angle
_geom_angle_site_symmetry_1
_geom_angle_site_symmetry_3
O6 La O4 143.66(11) 2_666 1_455
O6 La O2 142.61(10) 2_666 2_566
O4 La O2 73.71(11) 1_455 2_566
O6 La O5 95.68(9) 2_666 .
O4 La O5 85.55(10) 1_455 .
O2 La O5 84.02(9) 2_566 .
O6 La O1 79.57(9) 2_666 .
O4 La O1 74.69(9) 1_455 .
O2 La O1 125.44(9) 2_566 .
O5 La O1 135.74(9) . .
O6 La O3 80.01(10) 2_666 2_666
O4 La O3 122.30(11) 1_455 2_666
O2 La O3 75.55(10) 2_566 2_666
O5 La O3 137.43(9) . 2_666
O1 La O3 85.55(9) . 2_666
O6 La O8 75.18(9) 2_666 .
O4 La O8 137.38(10) 1_455 .
O2 La O8 69.64(10) 2_566 .
O5 La O8 69.89(9) . .
O1 La O8 146.02(9) . .
O3 La O8 68.09(9) 2_666 .
O6 La O7 71.41(10) 2_666 .
O4 La O7 75.73(11) 1_455 .
O2 La O7 139.37(10) 2_566 .
O5 La O7 67.44(9) . .
O1 La O7 69.43(9) . .
O3 La O7 144.64(9) 2_666 .
O8 La O7 121.55(9) . .
C7 S1 C8 106.28(19) . .
C20 S2 C15 102.97(19) . .
C33 S3 C34 103.96(18) . .
C1 O1 La 133.1(2) . .
C1 O2 La 154.6(3) . 2_566
C26 O3 La 120.2(3) . 2_666
C26 O4 La 169.1(3) . 1_655
C27 O5 La 134.5(2) . .
C27 O6 La 172.4(3) . 2_666
La O7 H7B 109.7 . .
La O7 H7A 109.3 . .
H7B O7 H7A 109.8 . .
La O8 H8D 109.6 . .
La O8 H8E 109.5 . .
H8D O8 H8E 108.2 . .
O2 C1 O1 125.7(3) . .
O2 C1 C2 115.8(3) . .
O1 C1 C2 118.5(3) . .
C3 C2 C7 119.5(3) . .
C3 C2 C1 117.5(3) . .
C7 C2 C1 123.0(3) . .
C4 C3 C2 121.4(4) . .
C4 C3 H3 119.3 . .
C2 C3 H3 119.3 . .
C3 C4 C5 118.8(4) . .
C3 C4 H4 120.6 . .
C5 C4 H4 120.6 . .
C6 C5 C4 120.8(4) . .
C6 C5 H5 119.6 . .
C4 C5 H5 119.6 . .
C5 C6 C7 121.1(4) . .
C5 C6 H6 119.5 . .
C7 C6 H6 119.5 . .
C6 C7 C2 118.3(4) . .
C6 C7 S1 122.1(3) . .
C2 C7 S1 119.6(3) . .
C9 C8 S1 103.2(3) . .
C9 C8 H8A 111.1 . .
S1 C8 H8A 111.1 . .
C9 C8 H8B 111.1 . .
S1 C8 H8B 111.1 . .
H8A C8 H8B 109.1 . .
C10 C9 C18 121.0(4) . .
C10 C9 C8 119.0(4) . .
C18 C9 C8 119.7(4) . .
C9 C10 C12 119.0(4) . .
C9 C10 C11 120.6(4) . .
C12 C10 C11 120.4(4) . .
C10 C11 H11A 109.5 . .
C10 C11 H11B 109.5 . .
H11A C11 H11B 109.5 . .
C10 C11 H11C 109.5 . .
H11A C11 H11C 109.5 . .
H11B C11 H11C 109.5 . .
C14 C12 C10 119.7(4) . .
C14 C12 C13 119.7(4) . .
C10 C12 C13 120.6(4) . .
C12 C13 H13A 109.5 . .
C12 C13 H13B 109.5 . .
H13A C13 H13B 109.5 . .
C12 C13 H13C 109.5 . .
H13A C13 H13C 109.5 . .
H13B C13 H13C 109.5 . .
C12 C14 C16 121.0(4) . .
C12 C14 C15 119.1(4) . .
C16 C14 C15 119.9(4) . .
C14 C15 S2 106.6(3) . .
C14 C15 H15A 110.4 . .
S2 C15 H15A 110.4 . .
C14 C15 H15B 110.4 . .
S2 C15 H15B 110.4 . .
H15A C15 H15B 108.6 . .
C18 C16 C14 119.6(4) . .
C18 C16 C17 120.7(4) . .
C14 C16 C17 119.6(4) . .
C16 C17 H17A 109.5 . .
C16 C17 H17B 109.5 . .
H17A C17 H17B 109.5 . .
C16 C17 H17C 109.5 . .
H17A C17 H17C 109.5 . .
H17B C17 H17C 109.5 . .
C16 C18 C9 119.7(4) . .
C16 C18 C19 120.4(4) . .
C9 C18 C19 119.9(4) . .
C18 C19 H19A 109.5 . .
C18 C19 H19B 109.5 . .
H19A C19 H19B 109.5 . .
C18 C19 H19C 109.5 . .
H19A C19 H19C 109.5 . .
H19B C19 H19C 109.5 . .
C21 C20 C25 119.6(4) . .
C21 C20 S2 119.8(3) . .
C25 C20 S2 120.6(3) . .
C22 C21 C20 121.5(5) . .
C22 C21 H21 119.3 . .
C20 C21 H21 119.3 . .
C21 C22 C23 119.6(5) . .
C21 C22 H22 120.2 . .
C23 C22 H22 120.2 . .
C22 C23 C24 119.4(4) . .
C22 C23 H23 120.3 . .
C24 C23 H23 120.3 . .
C23 C24 C25 122.3(4) . .
C23 C24 H24 118.9 . .
C25 C24 H24 118.9 . .
C24 C25 C20 117.7(4) . .
C24 C25 C26 118.1(4) . .
C20 C25 C26 124.2(4) . .
O3 C26 O4 122.8(4) . .
O3 C26 C25 118.8(3) . .
O4 C26 C25 118.4(4) . .
O5 C27 O6 123.5(3) . .
O5 C27 C28 118.5(3) . .
O6 C27 C28 118.1(3) . .
C29 C28 C33 118.8(3) . .
C29 C28 C27 116.5(3) . .
C33 C28 C27 124.7(3) . .
C30 C29 C28 121.2(4) . .
C30 C29 H29 119.4 . .
C28 C29 H29 119.4 . .
C31 C30 C29 119.6(4) . .
C31 C30 H30 120.2 . .
C29 C30 H30 120.2 . .
C30 C31 C32 120.3(4) . .
C30 C31 H31 119.9 . .
C32 C31 H31 119.9 . .
C31 C32 C33 121.3(4) . .
C31 C32 H32 119.3 . .
C33 C32 H32 119.3 . .
C32 C33 C28 118.8(3) . .
C32 C33 S3 121.9(3) . .
C28 C33 S3 119.3(3) . .
C35 C34 S3 106.9(3) . .
C35 C34 H34A 110.3 . .
S3 C34 H34A 110.3 . .
C35 C34 H34B 110.3 . .
S3 C34 H34B 110.3 . .
H34A C34 H34B 108.6 . .
C38 C35 C36 121.1(4) . .
C38 C35 C34 119.8(4) . .
C36 C35 C34 119.1(4) . .
C35 C36 C38 119.5(4) . 2_576
C35 C36 C37 121.0(4) . .
C38 C36 C37 119.5(4) 2_576 .
C36 C37 H37A 109.5 . .
C36 C37 H37B 109.5 . .
H37A C37 H37B 109.5 . .
C36 C37 H37C 109.5 . .
H37A C37 H37C 109.5 . .
H37B C37 H37C 109.5 . .
C35 C38 C36 119.5(4) . 2_576
C35 C38 C39 121.1(4) . .
C36 C38 C39 119.4(4) 2_576 .
C38 C39 H39A 109.5 . .
C38 C39 H39B 109.5 . .
H39A C39 H39B 109.5 . .
C38 C39 H39C 109.5 . .
H39A C39 H39C 109.5 . .
H39B C39 H39C 109.5 . .

loop_
_geom_bond_atom_site_label_1
_geom_bond_atom_site_label_2
_geom_bond_distance
_geom_bond_site_symmetry_2
La O6 2.434(2) 2_666
La O4 2.442(3) 1_455
La O2 2.445(3) 2_566
La O5 2.485(3) .
La O1 2.528(2) .
La O3 2.537(3) 2_666
La O8 2.655(3) .
La O7 2.689(3) .
S1 C7 1.760(4) .
S1 C8 1.820(4) .
S2 C20 1.774(4) .
S2 C15 1.825(4) .
S3 C33 1.774(4) .
S3 C34 1.828(4) .
O1 C1 1.257(4) .
O2 C1 1.250(4) .
O2 La 2.445(3) 2_566
O3 C26 1.256(5) .
O3 La 2.537(3) 2_666
O4 C26 1.259(5) .
O4 La 2.442(3) 1_655
O5 C27 1.249(4) .
O6 C27 1.252(4) .
O6 La 2.434(2) 2_666
O7 H7B 0.8500 .
O7 H7A 0.8501 .
O8 H8D 0.8500 .
O8 H8E 0.8500 .
C1 C2 1.511(5) .
C2 C3 1.382(5) .
C2 C7 1.410(5) .
C3 C4 1.380(6) .
C3 H3 0.9300 .
C4 C5 1.385(7) .
C4 H4 0.9300 .
C5 C6 1.366(6) .
C5 H5 0.9300 .
C6 C7 1.393(5) .
C6 H6 0.9300 .
C8 C9 1.515(6) .
C8 H8A 0.9700 .
C8 H8B 0.9700 .
C9 C10 1.402(6) .
C9 C18 1.403(6) .
C10 C12 1.415(6) .
C10 C11 1.503(6) .
C11 H11A 0.9600 .
C11 H11B 0.9600 .
C11 H11C 0.9600 .
C12 C14 1.393(6) .
C12 C13 1.519(6) .
C13 H13A 0.9600 .
C13 H13B 0.9600 .
C13 H13C 0.9600 .
C14 C16 1.404(6) .
C14 C15 1.503(6) .
C15 H15A 0.9700 .
C15 H15B 0.9700 .
C16 C18 1.395(6) .
C16 C17 1.522(6) .
C17 H17A 0.9600 .
C17 H17B 0.9600 .
C17 H17C 0.9600 .
C18 C19 1.517(7) .
C19 H19A 0.9600 .
C19 H19B 0.9600 .
C19 H19C 0.9600 .
C20 C21 1.391(6) .
C20 C25 1.399(5) .
C21 C22 1.376(6) .
C21 H21 0.9300 .
C22 C23 1.376(7) .
C22 H22 0.9300 .
C23 C24 1.379(7) .
C23 H23 0.9300 .
C24 C25 1.393(6) .
C24 H24 0.9300 .
C25 C26 1.503(6) .
C27 C28 1.505(5) .
C28 C29 1.395(5) .
C28 C33 1.410(5) .
C29 C30 1.386(5) .
C29 H29 0.9300 .
C30 C31 1.372(6) .
C30 H30 0.9300 .
C31 C32 1.379(6) .
C31 H31 0.9300 .
C32 C33 1.392(5) .
C32 H32 0.9300 .
C34 C35 1.519(5) .
C34 H34A 0.9700 .
C34 H34B 0.9700 .
C35 C38 1.391(6) .
C35 C36 1.397(6) .
C36 C38 1.413(5) 2_576
C36 C37 1.518(6) .
C37 H37A 0.9600 .
C37 H37B 0.9600 .
C37 H37C 0.9600 .
C38 C36 1.413(5) 2_576
C38 C39 1.493(6) .
C39 H39A 0.9600 .
C39 H39B 0.9600 .
C39 H39C 0.9600 .
